data_9007512
loop_
_publ_author_name
'Fanfani, L.'
'Nunzi, A.'
'Zanazzi, P. F.'

_publ_section_title
;
 The crystal structure of fairfieldite
;
_journal_name_full 'Acta Crystallographica, Section B'
_journal_page_first 640
_journal_page_last 645
_journal_paper_doi 10.1107/S0567740870002893
_journal_volume 26
_journal_year 1970
_chemical_compound_source 'Foote Mine, North Carolina, USA'
_chemical_formula_sum 'Ca2 H4 Mn O10 P2'
_chemical_name_mineral Fairfieldite
_space_group_IT_number 2
_symmetry_space_group_name_Hall '-P 1'
_symmetry_space_group_name_H-M 'P -1'
_cell_angle_alpha 102.27
_cell_angle_beta 108.67
_cell_angle_gamma 90.30
_cell_formula_units_Z 1
_cell_length_a 5.79
_cell_length_b 6.57
_cell_length_c 5.51
_cell_volume 193.428
_database_code_amcsd 0009374
_exptl_crystal_density_diffrn 3.100
_cod_original_formula_sum 'Ca2 Mn P2 O10 H4'
_cod_database_code 9007512

loop_
_space_group_symop_operation_xyz
x,y,z
-x,-y,-z

loop_
_atom_site_label
_atom_site_fract_x
_atom_site_fract_y
_atom_site_fract_z
_atom_site_U_iso_or_equiv
_atom_site_type_symbol
_atom_site_attached_hydrogens
Ca 0.60200 0.23370 0.33320 0.00279 Ca 0
Mn 0.00000 0.00000 0.00000 0.00405 Mn 0
P 0.24630 0.23250 0.64720 0.00152 P 0
O1 0.00310 0.32640 0.61570 0.00608 O 0
O2 0.45520 0.39950 0.69400 0.00519 O 0
O3 0.24610 0.06990 0.39650 0.00570 O 0
O4 0.30580 0.11770 0.87850 0.00545 O 0
Wat5 -0.15430 0.30040 0.06630 0.00735 O 2

loop_
_cod_changelog_entry_id
_cod_changelog_entry_author
_cod_changelog_entry_date
_cod_changelog_entry_text
1
;cod-tools version 3.8.0
Id: cif_guess_AMCSD_atom_types 9574 2023-05-10 09:00:05Z saulius
;
2023-05-10T18:50:49+03:00
;Derived atom types and hydrogen counts
from atom names that follow the AMCSD naming convention
(Wat == water, O-H == hydroxyl).
;

loop_
_cod_related_entry_id
_cod_related_entry_database
_cod_related_entry_code
1 AMCSD 0009374
